data_7125604
loop_
_publ_author_name
'Mukherjee, Gargi'
'Biradha, Kumar'

_publ_section_title
;
 Modulation of breathing behavior of layered coordination polymers via a
 solid solution approach: the influence of metal ions on sorption
 behavior.
;
_journal_issue 6
_journal_name_full 'Chemical communications (Cambridge, England)'
_journal_page_first 670
_journal_page_last 672
_journal_paper_doi 10.1039/c3cc48020h
_journal_volume 50
_journal_year 2014
_chemical_formula_sum 'C52 H52 Cd Cl6 F12 N6 O20 P2'
_chemical_formula_weight 1696.04
_space_group_IT_number 14
_space_group_name_Hall '-P 2ybc'
_space_group_name_H-M_alt 'P 1 21/c 1'
_symmetry_cell_setting monoclinic
_symmetry_space_group_name_H-M 'P 1 21/c 1'
_atom_sites_solution_hydrogens geom
_atom_sites_solution_primary direct
_atom_sites_solution_secondary difmap
_audit_creation_method SHELXL-97
_cell_angle_alpha 90.00
_cell_angle_beta 101.5160(10)
_cell_angle_gamma 90.00
_cell_formula_units_Z 2
_cell_length_a 10.3591(4)
_cell_length_b 19.0085(8)
_cell_length_c 16.9399(7)
_cell_measurement_reflns_used 7414
_cell_measurement_temperature 100(2)
_cell_measurement_theta_max 27.50
_cell_measurement_theta_min 2.68
_cell_volume 3268.5(2)
_computing_structure_refinement 'SHELXL-97 (Sheldrick, 1997)'
_computing_structure_solution 'SHELXS-97 (Sheldrick, 1990)'
_diffrn_ambient_temperature 100(2)
_diffrn_measured_fraction_theta_full 0.988
_diffrn_measured_fraction_theta_max 0.988
_diffrn_measurement_device_type 'Bruker APEX-2 CCD'
_diffrn_measurement_method hemisphere
_diffrn_radiation_monochromator graphite
_diffrn_radiation_source 'fine-focus sealed tube'
_diffrn_radiation_type MoK\a
_diffrn_radiation_wavelength 0.71073
_diffrn_reflns_av_R_equivalents 0.0336
_diffrn_reflns_av_sigmaI/netI 0.0194
_diffrn_reflns_limit_h_max 13
_diffrn_reflns_limit_h_min -13
_diffrn_reflns_limit_k_max 24
_diffrn_reflns_limit_k_min -24
_diffrn_reflns_limit_l_max 21
_diffrn_reflns_limit_l_min -21
_diffrn_reflns_number 43701
_diffrn_reflns_theta_full 27.50
_diffrn_reflns_theta_max 27.50
_diffrn_reflns_theta_min 2.68
_exptl_absorpt_coefficient_mu 0.739
_exptl_absorpt_correction_T_max 0.831
_exptl_absorpt_correction_T_min 0.766
_exptl_absorpt_correction_type empirical
_exptl_absorpt_process_details SADABS
_exptl_crystal_colour 'light yellow'
_exptl_crystal_density_diffrn 1.723
_exptl_crystal_density_meas ?
_exptl_crystal_density_method 'not measured'
_exptl_crystal_description block
_exptl_crystal_F_000 1708
_exptl_crystal_size_max 0.40
_exptl_crystal_size_mid 0.30
_exptl_crystal_size_min 0.25
_refine_diff_density_max 3.481
_refine_diff_density_min -1.913
_refine_diff_density_rms 0.209
_refine_ls_extinction_method none
_refine_ls_goodness_of_fit_ref 2.526
_refine_ls_hydrogen_treatment mixed
_refine_ls_matrix_type full
_refine_ls_number_parameters 428
_refine_ls_number_reflns 7414
_refine_ls_number_restraints 0
_refine_ls_restrained_S_all 2.526
_refine_ls_R_factor_all 0.0942
_refine_ls_R_factor_gt 0.0871
_refine_ls_shift/su_max 0.012
_refine_ls_shift/su_mean 0.001
_refine_ls_structure_factor_coef Fsqd
_refine_ls_weighting_details 'calc w=1/[\s^2^(Fo^2^)+(0.1000P)^2^+0.0000P] where P=(Fo^2^+2Fc^2^)/3'
_refine_ls_weighting_scheme calc
_refine_ls_wR_factor_gt 0.2834
_refine_ls_wR_factor_ref 0.2887
_reflns_number_gt 6572
_reflns_number_total 7414
_reflns_threshold_expression >2sigma(I)
_cod_data_source_file c3cc48020h.txt
_cod_data_source_block 2
_cod_depositor_comments
;
The following automatic conversions were performed:

data item '_exptl_crystal_density_meas' value 'not measured' was
changed to '?' -- the value is perceived as not measured.

Automatic conversion script
Id: cif_fix_values 6909 2019-04-08 15:41:33Z antanas 
;
_cod_original_sg_symbol_H-M P2(1)/c
_cod_database_code 7125604

loop_
_symmetry_equiv_pos_as_xyz
'x, y, z'
'-x, y+1/2, -z+1/2'
'-x, -y, -z'
'x, -y-1/2, z-1/2'

loop_
_atom_site_label
_atom_site_type_symbol
_atom_site_fract_x
_atom_site_fract_y
_atom_site_fract_z
_atom_site_U_iso_or_equiv
_atom_site_adp_type
_atom_site_occupancy
_atom_site_symmetry_multiplicity
_atom_site_calc_flag
_atom_site_refinement_flags
Cd1 Cd 0.5000 0.5000 0.5000 0.0139(2) Uani 1 2 d S
O1W O 0.3822(3) 0.45761(17) 0.37994(19) 0.0197(7) Uani 1 1 d .
O1 O 0.0062(3) 0.54051(16) 0.74733(19) 0.0185(7) Uani 1 1 d .
O2 O -0.3078(3) 0.66074(17) 0.8689(2) 0.0283(8) Uani 1 1 d .
O3 O -0.3192(3) 0.40648(17) 0.8392(2) 0.0231(7) Uani 1 1 d .
C1 C -0.2721(5) 0.4733(2) 0.8262(3) 0.0204(9) Uani 1 1 d .
C2 C -0.1631(4) 0.4743(2) 0.7913(3) 0.0180(9) Uani 1 1 d .
H2 H -0.1280 0.4331 0.7749 0.022 Uiso 1 1 calc R
C3 C -0.1078(4) 0.5395(2) 0.7815(3) 0.0167(9) Uani 1 1 d .
C4 C -0.1558(4) 0.6011(2) 0.8056(3) 0.0211(9) Uani 1 1 d .
H4 H -0.1160 0.6440 0.7990 0.025 Uiso 1 1 calc R
C5 C -0.2673(5) 0.5971(2) 0.8405(3) 0.0219(10) Uani 1 1 d .
C6 C -0.3252(5) 0.5345(2) 0.8531(3) 0.0232(10) Uani 1 1 d .
H6 H -0.3968 0.5327 0.8786 0.028 Uiso 1 1 calc R
O11 O -0.1191(3) 0.5681(2) 0.6271(2) 0.0280(8) Uani 1 1 d .
N11 N 0.3219(4) 0.5254(2) 0.5615(2) 0.0174(7) Uani 1 1 d .
C11 C 0.3303(5) 0.5103(3) 0.6397(3) 0.0212(10) Uani 1 1 d .
H11 H 0.4092 0.4925 0.6689 0.025 Uiso 1 1 calc R
C12 C 0.2253(4) 0.5203(3) 0.6791(3) 0.0222(9) Uani 1 1 d .
H12 H 0.2337 0.5101 0.7335 0.027 Uiso 1 1 calc R
C13 C 0.1077(4) 0.5462(2) 0.6338(3) 0.0175(9) Uani 1 1 d .
C14 C 0.0984(4) 0.5616(3) 0.5539(3) 0.0207(9) Uani 1 1 d .
H14 H 0.0204 0.5787 0.5229 0.025 Uiso 1 1 calc R
C15 C 0.2100(4) 0.5509(2) 0.5202(3) 0.0191(9) Uani 1 1 d .
H15 H 0.2049 0.5622 0.4662 0.023 Uiso 1 1 calc R
C16 C -0.0143(4) 0.5536(2) 0.6682(3) 0.0179(9) Uani 1 1 d .
O21 O -0.5225(4) 0.6472(2) 0.8101(2) 0.0359(9) Uani 1 1 d .
N21 N -0.4900(4) 0.8854(2) 0.9425(2) 0.0184(8) Uani 1 1 d .
C21 C -0.3720(5) 0.8540(2) 0.9607(3) 0.0240(10) Uani 1 1 d .
H21 H -0.3029 0.8777 0.9934 0.029 Uiso 1 1 calc R
C22 C -0.3485(5) 0.7875(2) 0.9328(3) 0.0221(9) Uani 1 1 d .
H22 H -0.2656 0.7670 0.9464 0.027 Uiso 1 1 calc R
C23 C -0.4531(5) 0.7520(2) 0.8835(3) 0.0222(10) Uani 1 1 d .
C24 C -0.5748(5) 0.7839(3) 0.8642(3) 0.0252(10) Uani 1 1 d .
H24 H -0.6455 0.7613 0.8317 0.030 Uiso 1 1 calc R
C25 C -0.5892(5) 0.8511(2) 0.8949(3) 0.0238(10) Uani 1 1 d .
H25 H -0.6710 0.8729 0.8818 0.029 Uiso 1 1 calc R
C26 C -0.4353(5) 0.6806(2) 0.8498(3) 0.0236(10) Uani 1 1 d .
O31 O -0.5330(4) 0.4357(2) 0.7982(3) 0.0412(10) Uani 1 1 d .
N31 N -0.5347(4) 0.1779(2) 0.8626(3) 0.0288(9) Uani 1 1 d .
C31 C -0.4130(6) 0.2009(3) 0.8776(4) 0.0376(13) Uani 1 1 d .
H31 H -0.3465 0.1689 0.8975 0.045 Uiso 1 1 calc R
C32 C -0.3766(5) 0.2702(3) 0.8656(4) 0.0322(12) Uani 1 1 d .
H32 H -0.2887 0.2841 0.8766 0.039 Uiso 1 1 calc R
C33 C -0.4764(5) 0.3173(3) 0.8369(3) 0.0227(10) Uani 1 1 d .
C34 C -0.6071(5) 0.2954(3) 0.8201(3) 0.0319(11) Uani 1 1 d .
H34 H -0.6752 0.3264 0.8001 0.038 Uiso 1 1 calc R
C35 C -0.6319(5) 0.2244(3) 0.8345(3) 0.0301(11) Uani 1 1 d .
H35 H -0.7187 0.2087 0.8243 0.036 Uiso 1 1 calc R
C36 C -0.4502(5) 0.3927(3) 0.8215(3) 0.0260(10) Uani 1 1 d .
P1 P 0.01177(17) 0.33496(9) 0.66261(11) 0.0427(4) Uani 1 1 d .
F106 F -0.0631(4) 0.4083(2) 0.6470(2) 0.0419(8) Uani 1 1 d .
F105 F -0.0987(4) 0.3100(2) 0.7124(2) 0.0541(10) Uani 1 1 d .
F104 F 0.0947(4) 0.3679(3) 0.7451(3) 0.0683(13) Uani 1 1 d .
F103 F 0.0899(5) 0.2641(3) 0.6785(4) 0.099(2) Uani 1 1 d .
F102 F -0.0840(7) 0.3055(3) 0.5816(3) 0.0860(18) Uani 1 1 d .
F101 F 0.1088(5) 0.3622(3) 0.6070(4) 0.0839(16) Uani 1 1 d .
Cl3 Cl 0.4354(3) 0.58679(16) 0.98379(14) 0.0838(8) Uani 1 1 d .
Cl2 Cl 0.1898(3) 0.6481(2) 0.9053(3) 0.1474(18) Uani 1 1 d .
Cl1 Cl 0.2168(5) 0.49506(19) 0.9211(3) 0.1123(14) Uani 1 1 d .
C200 C 0.2860(11) 0.5682(8) 0.9127(6) 0.113(5) Uani 1 1 d .
H200 H 0.3137 0.5650 0.8608 0.136 Uiso 1 1 calc R
O3W O 0.0362(16) 0.4653(9) 0.9843(8) 0.185(5) Uiso 1 1 d .
O2W O 0.0098(12) 0.6471(8) 0.0247(10) 0.180(5) Uiso 1 1 d .
O1M O 0.0597(14) 0.6977(8) 0.6796(8) 0.178(5) Uiso 1 1 d .
C1M C -0.0402(11) 0.7309(6) 0.5969(7) 0.083(3) Uiso 1 1 d .

loop_
_atom_site_aniso_label
_atom_site_aniso_U_11
_atom_site_aniso_U_22
_atom_site_aniso_U_33
_atom_site_aniso_U_23
_atom_site_aniso_U_13
_atom_site_aniso_U_12
Cd1 0.0092(3) 0.0144(3) 0.0200(3) 0.00081(14) 0.0077(2) -0.00004(13)
O1W 0.0116(14) 0.0214(15) 0.0256(17) -0.0021(12) 0.0027(12) 0.0003(12)
O1 0.0117(14) 0.0234(16) 0.0221(16) 0.0019(12) 0.0075(12) 0.0028(12)
O2 0.0231(17) 0.0164(16) 0.052(2) -0.0064(15) 0.0231(16) 0.0003(13)
O3 0.0213(17) 0.0164(16) 0.0340(19) 0.0046(13) 0.0117(14) -0.0005(13)
C1 0.021(2) 0.018(2) 0.026(2) 0.0036(18) 0.0129(18) 0.0012(18)
C2 0.017(2) 0.015(2) 0.024(2) 0.0011(17) 0.0093(17) 0.0019(17)
C3 0.014(2) 0.022(2) 0.017(2) 0.0021(16) 0.0087(16) 0.0014(16)
C4 0.019(2) 0.020(2) 0.027(2) 0.0002(18) 0.0111(18) -0.0019(17)
C5 0.022(2) 0.019(2) 0.028(2) -0.0018(18) 0.0137(19) 0.0069(18)
C6 0.021(2) 0.022(2) 0.032(3) 0.0012(19) 0.0184(19) 0.0021(18)
O11 0.0119(15) 0.046(2) 0.0288(19) 0.0135(16) 0.0095(13) 0.0087(14)
N11 0.0122(17) 0.0182(19) 0.024(2) -0.0012(15) 0.0082(14) -0.0017(14)
C11 0.008(2) 0.034(2) 0.023(2) 0.0057(19) 0.0072(18) 0.0076(17)
C12 0.012(2) 0.037(3) 0.021(2) 0.007(2) 0.0096(18) 0.006(2)
C13 0.0095(19) 0.020(2) 0.025(2) 0.0031(16) 0.0067(16) 0.0019(15)
C14 0.0104(19) 0.030(2) 0.023(2) 0.0019(18) 0.0058(16) -0.0005(17)
C15 0.0131(19) 0.024(2) 0.022(2) -0.0003(17) 0.0077(16) 0.0016(16)
C16 0.0108(19) 0.021(2) 0.025(2) 0.0035(17) 0.0094(16) -0.0002(16)
O21 0.033(2) 0.0266(19) 0.047(2) -0.0145(17) 0.0059(17) 0.0032(16)
N21 0.0147(17) 0.0193(18) 0.0236(19) 0.0009(14) 0.0096(14) 0.0017(14)
C21 0.018(2) 0.022(2) 0.035(3) -0.0036(19) 0.0097(19) 0.0025(17)
C22 0.017(2) 0.018(2) 0.035(3) -0.0007(18) 0.0137(19) 0.0006(17)
C23 0.024(2) 0.019(2) 0.028(2) -0.0031(18) 0.0146(19) 0.0051(17)
C24 0.023(2) 0.021(2) 0.031(3) -0.0039(19) 0.0053(19) 0.0017(19)
C25 0.024(2) 0.020(2) 0.030(3) -0.0044(18) 0.0121(19) 0.0058(18)
C26 0.032(3) 0.017(2) 0.026(2) -0.0014(18) 0.014(2) 0.0036(19)
O31 0.0253(19) 0.033(2) 0.059(3) 0.0218(19) -0.0065(17) 0.0005(16)
N31 0.026(2) 0.027(2) 0.033(2) 0.0026(18) 0.0054(18) -0.0067(17)
C31 0.029(3) 0.020(2) 0.062(4) 0.010(2) 0.004(3) 0.001(2)
C32 0.017(2) 0.023(2) 0.056(3) 0.001(2) 0.005(2) -0.0037(19)
C33 0.023(2) 0.022(2) 0.024(2) 0.0076(19) 0.0052(18) -0.0010(18)
C34 0.022(2) 0.033(3) 0.038(3) 0.006(2) 0.000(2) -0.003(2)
C35 0.025(3) 0.025(2) 0.038(3) 0.005(2) 0.000(2) -0.007(2)
C36 0.024(2) 0.027(2) 0.027(2) 0.008(2) 0.0066(19) -0.001(2)
P1 0.0382(9) 0.0359(8) 0.0589(11) 0.0053(7) 0.0218(8) 0.0120(6)
F106 0.045(2) 0.047(2) 0.0325(18) -0.0004(15) 0.0059(15) 0.0022(16)
F105 0.056(2) 0.046(2) 0.061(2) 0.0135(19) 0.0129(19) -0.0083(19)
F104 0.044(2) 0.070(3) 0.075(3) 0.009(2) -0.024(2) 0.008(2)
F103 0.075(4) 0.054(3) 0.180(6) 0.026(3) 0.057(4) 0.035(3)
F102 0.151(6) 0.049(3) 0.067(3) -0.020(2) 0.042(3) -0.007(3)
F101 0.075(3) 0.075(3) 0.121(4) 0.005(3) 0.068(3) 0.011(3)
Cl3 0.0769(16) 0.125(2) 0.0536(12) -0.0008(12) 0.0229(11) 0.0071(14)
Cl2 0.0756(19) 0.115(3) 0.229(5) 0.060(3) -0.025(2) -0.0070(18)
Cl1 0.113(3) 0.117(3) 0.095(3) 0.0282(16) -0.010(2) -0.0179(18)
C200 0.077(7) 0.187(14) 0.056(5) -0.051(7) -0.034(5) 0.035(8)

loop_
_atom_type_symbol
_atom_type_description
_atom_type_scat_dispersion_real
_atom_type_scat_dispersion_imag
_atom_type_scat_source
C C 0.0033 0.0016 'International Tables Vol C Tables 4.2.6.8 and 6.1.1.4'
H H 0.0000 0.0000 'International Tables Vol C Tables 4.2.6.8 and 6.1.1.4'
N N 0.0061 0.0033 'International Tables Vol C Tables 4.2.6.8 and 6.1.1.4'
O O 0.0106 0.0060 'International Tables Vol C Tables 4.2.6.8 and 6.1.1.4'
P P 0.1023 0.0942 'International Tables Vol C Tables 4.2.6.8 and 6.1.1.4'
F F 0.0171 0.0103 'International Tables Vol C Tables 4.2.6.8 and 6.1.1.4'
Cl Cl 0.1484 0.1585 'International Tables Vol C Tables 4.2.6.8 and 6.1.1.4'
Cd Cd -0.8075 1.2024 'International Tables Vol C Tables 4.2.6.8 and 6.1.1.4'

loop_
_geom_angle_atom_site_label_1
_geom_angle_atom_site_label_2
_geom_angle_atom_site_label_3
_geom_angle
_geom_angle_site_symmetry_1
_geom_angle_site_symmetry_3
O1W Cd1 O1W 180.000(1) . 3_666
O1W Cd1 N11 81.99(12) . 3_666
O1W Cd1 N11 98.01(12) 3_666 3_666
O1W Cd1 N11 98.01(12) . .
O1W Cd1 N11 81.99(12) 3_666 .
N11 Cd1 N11 180.000(1) 3_666 .
O1W Cd1 N21 91.00(12) . 4_675
O1W Cd1 N21 89.00(12) 3_666 4_675
N11 Cd1 N21 84.53(13) 3_666 4_675
N11 Cd1 N21 95.47(12) . 4_675
O1W Cd1 N21 89.00(12) . 2_546
O1W Cd1 N21 91.00(12) 3_666 2_546
N11 Cd1 N21 95.47(12) 3_666 2_546
N11 Cd1 N21 84.53(13) . 2_546
N21 Cd1 N21 180.00(7) 4_675 2_546
C16 O1 C3 115.7(3) . .
C26 O2 C5 120.5(4) . .
C36 O3 C1 120.5(4) . .
C2 C1 C6 122.5(4) . .
C2 C1 O3 115.1(4) . .
C6 C1 O3 122.2(4) . .
C1 C2 C3 117.3(4) . .
C4 C3 C2 123.0(4) . .
C4 C3 O1 119.5(4) . .
C2 C3 O1 117.4(4) . .
C3 C4 C5 117.4(4) . .
C6 C5 C4 122.4(4) . .
C6 C5 O2 121.9(4) . .
C4 C5 O2 115.4(4) . .
C5 C6 C1 117.3(4) . .
C15 N11 C11 118.6(4) . .
C15 N11 Cd1 121.7(3) . .
C11 N11 Cd1 119.6(3) . .
N11 C11 C12 122.6(4) . .
C13 C12 C11 117.7(4) . .
C14 C13 C12 120.0(4) . .
C14 C13 C16 117.8(4) . .
C12 C13 C16 122.1(4) . .
C13 C14 C15 118.1(4) . .
N11 C15 C14 123.0(4) . .
O11 C16 O1 124.7(4) . .
O11 C16 C13 122.0(4) . .
O1 C16 C13 113.2(4) . .
C21 N21 C25 118.5(4) . .
C21 N21 Cd1 115.0(3) . 2_556
C25 N21 Cd1 126.5(3) . 2_556
N21 C21 C22 122.7(5) . .
C21 C22 C23 118.3(4) . .
C24 C23 C22 119.4(4) . .
C24 C23 C26 119.0(5) . .
C22 C23 C26 121.6(4) . .
C23 C24 C25 118.3(5) . .
N21 C25 C24 122.8(4) . .
O21 C26 O2 125.4(4) . .
O21 C26 C23 124.0(5) . .
O2 C26 C23 110.6(4) . .
C31 N31 C35 118.1(5) . .
N31 C31 C32 124.3(5) . .
C33 C32 C31 117.2(5) . .
C34 C33 C32 120.6(5) . .
C34 C33 C36 117.1(5) . .
C32 C33 C36 122.3(4) . .
C33 C34 C35 117.2(5) . .
N31 C35 C34 122.6(5) . .
O31 C36 O3 124.3(5) . .
O31 C36 C33 124.9(5) . .
O3 C36 C33 110.9(4) . .
F103 P1 F101 90.9(3) . .
F103 P1 F106 178.1(3) . .
F101 P1 F106 87.8(2) . .
F103 P1 F104 91.0(3) . .
F101 P1 F104 95.5(3) . .
F106 P1 F104 87.8(2) . .
F103 P1 F105 93.1(3) . .
F101 P1 F105 174.4(3) . .
F106 P1 F105 88.4(2) . .
F104 P1 F105 88.4(3) . .
F103 P1 F102 93.2(4) . .
F101 P1 F102 87.9(3) . .
F106 P1 F102 88.1(2) . .
F104 P1 F102 174.5(3) . .
F105 P1 F102 87.9(3) . .
Cl1 C200 Cl3 117.2(8) . .
Cl1 C200 Cl2 119.4(8) . .
Cl3 C200 Cl2 105.7(7) . .

loop_
_geom_bond_atom_site_label_1
_geom_bond_atom_site_label_2
_geom_bond_distance
_geom_bond_site_symmetry_2
Cd1 O1W 2.299(3) .
Cd1 O1W 2.299(3) 3_666
Cd1 N11 2.343(3) 3_666
Cd1 N11 2.343(3) .
Cd1 N21 2.398(4) 4_675
Cd1 N21 2.398(4) 2_546
O1 C16 1.338(5) .
O1 C3 1.415(5) .
O2 C26 1.349(6) .
O2 C5 1.397(5) .
O3 C36 1.356(6) .
O3 C1 1.393(6) .
C1 C2 1.375(6) .
C1 C6 1.401(6) .
C2 C3 1.388(6) .
C3 C4 1.366(6) .
C4 C5 1.401(6) .
C5 C6 1.369(7) .
O11 C16 1.199(6) .
N11 C15 1.321(6) .
N11 C11 1.342(6) .
C11 C12 1.397(6) .
C12 C13 1.394(6) .
C13 C14 1.370(6) .
C13 C16 1.500(5) .
C14 C15 1.403(6) .
O21 C26 1.196(7) .
N21 C21 1.340(6) .
N21 C25 1.341(6) .
N21 Cd1 2.398(4) 2_556
C21 C22 1.387(6) .
C22 C23 1.401(7) .
C23 C24 1.378(7) .
C23 C26 1.498(6) .
C24 C25 1.398(7) .
O31 C36 1.193(6) .
N31 C31 1.310(7) .
N31 C35 1.352(7) .
C31 C32 1.397(7) .
C32 C33 1.380(7) .
C33 C34 1.391(7) .
C33 C36 1.492(7) .
C34 C35 1.404(7) .
P1 F103 1.567(5) .
P1 F101 1.594(5) .
P1 F106 1.591(4) .
P1 F104 1.613(5) .
P1 F105 1.622(4) .
P1 F102 1.624(6) .
Cl3 C200 1.796(10) .
Cl2 C200 1.807(14) .
Cl1 C200 1.583(17) .
O3W O3W 1.66(3) 3_567
O1M C1M 1.688(17) .
